data_7220028
loop_
_publ_author_name
'Paikar, Arpita'
'Pramanik, Apurba'
'HALDAR, DEBASISH'

_publ_section_title
;
 Influence of side-chains interactions on the self-assembly of discotic
 tricarboxyamides: A crystallographic insight
;
_journal_name_full 'RSC Adv.'
_journal_paper_doi 10.1039/C5RA03864B
_journal_year 2015
_chemical_absolute_configuration unk
_chemical_formula_moiety 'C21 H27 N3 O9'
_chemical_formula_sum 'C21 H27 N3 O9'
_chemical_formula_weight 465.46
_chemical_name_systematic
;
 ? 
;
_space_group_crystal_system hexagonal
_space_group_IT_number 170
_space_group_name_Hall 'P 65'
_space_group_name_H-M_alt 'P 65'
_symmetry_space_group_name_Hall 'P 65'
_symmetry_space_group_name_H-M 'P 65'
_atom_sites_solution_hydrogens geom
_atom_sites_solution_primary iterative
_atom_sites_solution_secondary difmap
_audit_creation_date 2015-01-07
_audit_creation_method
;
  Olex2 1.2-ac2
  (compiled 2012.03.27 svn.r2268, GUI svn.r4156)
;
_audit_update_record
;
2015-03-02 deposited with the CCDC.
2015-03-27 downloaded from the CCDC.
;
_cell_angle_alpha 90.00
_cell_angle_beta 90.00
_cell_angle_gamma 120.00
_cell_formula_units_Z 18
_cell_length_a 23.9467(16)
_cell_length_b 23.9467(16)
_cell_length_c 21.2999(10)
_cell_measurement_reflns_used 2145
_cell_measurement_temperature 100.00(10)
_cell_measurement_theta_max 23.6530
_cell_measurement_theta_min 1.9430
_cell_volume 10577.9(11)
_computing_cell_refinement
;
CrysAlisPro, Agilent Technologies,
Version 1.171.37.33c (release 11-04-2014 CrysAlis171 .NET)
(compiled Apr 11 2014,15:12:41)
;
_computing_data_collection
;
CrysAlisPro, Agilent Technologies,
Version 1.171.37.33c (release 11-04-2014 CrysAlis171 .NET)
(compiled Apr 11 2014,15:12:41)
;
_computing_data_reduction
;
CrysAlisPro, Agilent Technologies,
Version 1.171.37.33c (release 11-04-2014 CrysAlis171 .NET)
(compiled Apr 11 2014,15:12:41)
;
_computing_molecular_graphics
;
O. V. Dolomanov, L. J. Bourhis, R. J. Gildea, J. A. K. Howard and H. Puschmann,
OLEX2: a complete structure solution, refinement and analysis program.
J. Appl. Cryst. (2009). 42, 339-341.
;
_computing_publication_material
;
O. V. Dolomanov, L. J. Bourhis, R. J. Gildea, J. A. K. Howard and H. Puschmann,
OLEX2: a complete structure solution, refinement and analysis program.
J. Appl. Cryst. (2009). 42, 339-341.
;
_computing_structure_refinement
;
SHELXL, G.M. Sheldrick, Acta Cryst.
(2008). A64, 112-122
;
_computing_structure_solution 'J. Appl. Cryst. (2007) 40, 786-790'
_diffrn_ambient_environment N~2~
_diffrn_ambient_temperature 100.00(10)
_diffrn_detector 'CCD plate'
_diffrn_detector_area_resol_mean 7.9580
_diffrn_detector_type Eos
_diffrn_measured_fraction_theta_full 0.9912
_diffrn_measured_fraction_theta_max 0.9912
_diffrn_measurement_details
;
  1 omega   43.00  114.00   1.0000  220.0000
omega____ theta____ kappa____ phi______ frames
    -       27.5074  178.0000  -60.0000 71

  2 omega   24.00  105.00   1.0000  220.0000
omega____ theta____ kappa____ phi______ frames
    -       27.5074  -19.0000  -90.0000 81
;
_diffrn_measurement_device 'four-circle diffractometer'
_diffrn_measurement_device_type 'SuperNova, Dual, Cu at zero, Eos'
_diffrn_measurement_method '\w scans'
_diffrn_orient_matrix_UB_11 -0.0205063000
_diffrn_orient_matrix_UB_12 -0.0338073000
_diffrn_orient_matrix_UB_13 -0.0028541000
_diffrn_orient_matrix_UB_21 0.0257441000
_diffrn_orient_matrix_UB_22 -0.0027021000
_diffrn_orient_matrix_UB_23 -0.0132535000
_diffrn_orient_matrix_UB_31 0.0093003000
_diffrn_orient_matrix_UB_32 -0.0043157000
_diffrn_orient_matrix_UB_33 0.0304076000
_diffrn_radiation_monochromator mirror
_diffrn_radiation_probe x-ray
_diffrn_radiation_type 'Mo K\a'
_diffrn_radiation_wavelength 0.71073
_diffrn_reflns_av_R_equivalents 0.0902
_diffrn_reflns_av_unetI/netI 0.1847
_diffrn_reflns_limit_h_max 25
_diffrn_reflns_limit_h_min -15
_diffrn_reflns_limit_k_max 23
_diffrn_reflns_limit_k_min -28
_diffrn_reflns_limit_l_max 25
_diffrn_reflns_limit_l_min -17
_diffrn_reflns_number 21489
_diffrn_reflns_theta_full 25.03
_diffrn_reflns_theta_max 25.03
_diffrn_reflns_theta_min 1.70
_diffrn_source 'SuperNova (Mo) X-ray Source'
_exptl_absorpt_coefficient_mu 0.104
_exptl_absorpt_correction_T_max 1.00000
_exptl_absorpt_correction_T_min 0.49427
_exptl_absorpt_correction_type multi-scan
_exptl_absorpt_process_details
;
CrysAlisPro, Agilent Technologies,
Version 1.171.37.33c (release 11-04-2014 CrysAlis171 .NET)
(compiled Apr 11 2014,15:12:41)
Empirical absorption correction using spherical harmonics,
 implemented in SCALE3 ABSPACK scaling algorithm.
;
_exptl_crystal_colour COLOURLESS
_exptl_crystal_density_diffrn 1.315
_exptl_crystal_density_method 'not measured'
_exptl_crystal_description NEEDLE
_exptl_crystal_F_000 4428
_exptl_crystal_size_max 0.32
_exptl_crystal_size_mid 0.12
_exptl_crystal_size_min 0.04
_refine_diff_density_max 0.417
_refine_diff_density_min -0.327
_refine_diff_density_rms 0.071
_refine_ls_abs_structure_details 'Flack H D (1983), Acta Cryst. A39, 876-881'
_refine_ls_abs_structure_Flack 0.041(1)
_refine_ls_extinction_method none
_refine_ls_goodness_of_fit_ref 0.937
_refine_ls_hydrogen_treatment constr
_refine_ls_matrix_type full
_refine_ls_number_parameters 793
_refine_ls_number_reflns 10912
_refine_ls_number_restraints 1
_refine_ls_restrained_S_all 0.937
_refine_ls_R_factor_all 0.1671
_refine_ls_R_factor_gt 0.0783
_refine_ls_shift/su_max 0.007
_refine_ls_shift/su_mean 0.000
_refine_ls_structure_factor_coef Fsqd
_refine_ls_weighting_details 'calc w=1/[\s^2^(Fo^2^)+(0.0512P)^2^+0.0000P] where P=(Fo^2^+2Fc^2^)/3'
_refine_ls_weighting_scheme calc
_refine_ls_wR_factor_gt 0.1388
_refine_ls_wR_factor_ref 0.1678
_reflns_number_gt 5480
_reflns_number_total 10912
_reflns_threshold_expression >2sigma(I)
_cod_data_source_file c5ra03864b2.cif
_cod_data_source_block btcbala
_cod_depositor_comments
;
The following automatic conversions were performed:

'_refine_ls_hydrogen_treatment' value 'CONSTR' changed to 'constr'
according to
/usr/data/users/saulius/crontab/automatic-downloads/rss-feeds/RSC/lib/dictionaries/cif_core.dic
dictionary named 'cif_core.dic' version 2.4.2 from 2011-04-26.

Automatic conversion script
Id: cif_fix_values 3105 2015-03-04 15:46:00Z robertas 
;
_cod_database_code 7220028
_chemical_oxdiff_formula C21H27N3O9
_reflns_odcompleteness_completeness 86.52
_reflns_odcompleteness_iscentric 1
_reflns_odcompleteness_theta 26.32

loop_
_space_group_symop_id
_space_group_symop_operation_xyz
1 'x, y, z'
2 'x-y, x, z+5/6'
3 '-y, x-y, z+2/3'
4 '-x, -y, z+1/2'
5 '-x+y, -x, z+1/3'
6 'y, -x+y, z+1/6'

loop_
_atom_site_label
_atom_site_type_symbol
_atom_site_fract_x
_atom_site_fract_y
_atom_site_fract_z
_atom_site_U_iso_or_equiv
_atom_site_adp_type
_atom_site_occupancy
_atom_site_symmetry_multiplicity
_atom_site_calc_flag
_atom_site_refinement_flags
O1 O 1.0278(2) 0.4378(2) 0.46904(19) 0.0394(13) Uani 1 1 d .
O2 O 1.0128(2) 0.3737(2) 0.5505(2) 0.0391(13) Uani 1 1 d .
O3 O 0.7860(2) 0.2792(2) 0.65379(18) 0.0248(10) Uani 1 1 d .
O4 O 0.7359(2) 0.5050(2) 0.67027(17) 0.0249(8) Uani 1 1 d .
O5 O 0.7563(2) 0.6186(3) 0.4689(2) 0.0493(15) Uani 1 1 d .
O6 O 0.6509(2) 0.5528(2) 0.48728(18) 0.0364(12) Uani 1 1 d .
O7 O 0.5339(2) 0.1791(2) 0.58275(16) 0.0249(8) Uani 1 1 d .
O8 O 0.4457(2) 0.1748(2) 0.7895(2) 0.0424(13) Uani 1 1 d .
O9 O 0.3780(2) 0.2133(2) 0.79964(17) 0.0367(13) Uani 1 1 d .
O10 O 0.9288(2) 0.7029(2) 0.32404(17) 0.0284(11) Uani 1 1 d .
O11 O 0.9733(2) 0.6692(2) 0.39621(19) 0.0331(12) Uani 1 1 d .
O12 O 0.8311(2) 0.4501(2) 0.49115(17) 0.0269(11) Uani 1 1 d .
O13 O 0.6780(2) 0.2002(2) 0.40807(16) 0.0241(10) Uani 1 1 d .
O14 O 0.6137(2) 0.0987(2) 0.6037(2) 0.0426(13) Uani 1 1 d .
O15 O 0.5102(2) 0.0317(2) 0.6268(2) 0.0488(15) Uani 1 1 d .
O16 O 0.5541(2) 0.3974(2) 0.50801(17) 0.0267(11) Uani 1 1 d .
O17 O 0.4877(2) 0.4020(2) 0.3218(2) 0.0437(13) Uani 1 1 d .
O18 O 0.3964(2) 0.3369(2) 0.2707(2) 0.0436(13) Uani 1 1 d .
O19 O 0.3634(2) 0.1317(2) 0.49004(18) 0.0327(12) Uani 1 1 d .
O20 O 0.3392(2) 0.0493(2) 0.55517(18) 0.0301(11) Uani 1 1 d .
O21 O 0.12804(19) -0.03560(19) 0.67565(16) 0.0215(10) Uani 1 1 d .
O22 O -0.1236(2) -0.1595(2) 0.59649(17) 0.0238(11) Uani 1 1 d .
O23 O -0.2166(2) -0.1866(2) 0.80006(18) 0.0368(12) Uani 1 1 d .
O24 O -0.2867(2) -0.1512(2) 0.81521(18) 0.0343(12) Uani 1 1 d .
O25 O 0.0425(2) 0.1655(2) 0.69724(17) 0.0249(11) Uani 1 1 d .
O26 O 0.0640(3) 0.2588(3) 0.5087(2) 0.0503(15) Uani 1 1 d .
O27 O -0.0432(2) 0.2141(2) 0.51152(18) 0.0399(13) Uani 1 1 d .
N1 N 0.8338(2) 0.3620(2) 0.5843(2) 0.0218(13) Uani 1 1 d .
H1 H 0.8292 0.3894 0.5619 0.026 Uiso 1 1 calc R
N2 N 0.6524(2) 0.4809(2) 0.6053(2) 0.0233(13) Uani 1 1 d .
H2 H 0.6216 0.4525 0.5826 0.028 Uiso 1 1 calc R
N3 N 0.5022(2) 0.2261(2) 0.6544(2) 0.0263(13) Uani 1 1 d .
H3 H 0.5126 0.2595 0.6773 0.032 Uiso 1 1 calc R
N4 N 0.7968(2) 0.4989(2) 0.4228(2) 0.0244(13) Uani 1 1 d .
H4 H 0.7659 0.4951 0.3993 0.029 Uiso 1 1 calc R
N5 N 0.5985(2) 0.1638(2) 0.4807(2) 0.0241(13) Uani 1 1 d .
H5 H 0.5772 0.1726 0.5075 0.029 Uiso 1 1 calc R
N6 N 0.4995(2) 0.3215(2) 0.4330(2) 0.0223(13) Uani 1 1 d .
H6 H 0.5004 0.2942 0.4074 0.027 Uiso 1 1 calc R
N7 N 0.1684(2) 0.0475(2) 0.6061(2) 0.0211(12) Uani 1 1 d .
H7A H 0.1615 0.0737 0.5844 0.025 Uiso 1 1 calc R
N8 N -0.1676(2) -0.1240(2) 0.6682(2) 0.0237(13) Uani 1 1 d .
H8 H -0.1627 -0.0928 0.6919 0.028 Uiso 1 1 calc R
N9 N -0.0401(3) 0.1331(2) 0.6295(2) 0.0255(13) Uani 1 1 d .
H9 H -0.0659 0.1035 0.6040 0.031 Uiso 1 1 calc R
C1 C 1.0885(3) 0.4409(4) 0.4579(3) 0.041(2) Uani 1 1 d .
H1A H 1.1091 0.4677 0.4221 0.062 Uiso 1 1 calc R
H1B H 1.0813 0.3983 0.4502 0.062 Uiso 1 1 calc R
H1C H 1.1157 0.4588 0.4941 0.062 Uiso 1 1 calc R
C2 C 0.9940(3) 0.4016(3) 0.5179(3) 0.0205(15) Uani 1 1 d .
C3 C 0.9327(3) 0.4019(3) 0.5256(3) 0.0305(17) Uani 1 1 d .
H3A H 0.9073 0.3854 0.4876 0.037 Uiso 1 1 calc R
H3B H 0.9422 0.4460 0.5314 0.037 Uiso 1 1 calc R
C4 C 0.8934(3) 0.3616(3) 0.5810(3) 0.0219(15) Uani 1 1 d .
H4A H 0.8847 0.3176 0.5763 0.026 Uiso 1 1 calc R
H4B H 0.9175 0.3790 0.6196 0.026 Uiso 1 1 calc R
C5 C 0.7849(3) 0.3213(3) 0.6211(3) 0.0190(15) Uani 1 1 d .
C6 C 0.7273(3) 0.3306(3) 0.6208(2) 0.0188(7) Uani 1 1 d .
C7 C 0.7346(3) 0.3909(3) 0.6266(2) 0.0188(7) Uani 1 1 d .
H7 H 0.7758 0.4267 0.6300 0.023 Uiso 1 1 calc R
C8 C 0.6814(3) 0.3991(3) 0.6275(2) 0.0170(14) Uani 1 1 d .
C9 C 0.6922(3) 0.4654(3) 0.6357(2) 0.0209(15) Uani 1 1 d .
C10 C 0.6617(3) 0.5460(3) 0.6109(3) 0.0340(18) Uani 1 1 d .
H10A H 0.6672 0.5582 0.6548 0.041 Uiso 1 1 calc R
H10B H 0.6232 0.5455 0.5960 0.041 Uiso 1 1 calc R
C11 C 0.7186(3) 0.5955(3) 0.5747(3) 0.0327(18) Uani 1 1 d .
H11A H 0.7270 0.6379 0.5874 0.039 Uiso 1 1 calc R
H11B H 0.7560 0.5921 0.5863 0.039 Uiso 1 1 calc R
C12 C 0.7119(4) 0.5907(4) 0.5051(3) 0.0375(14) Uani 1 1 d .
C13 C 0.6379(4) 0.5474(3) 0.4203(3) 0.0375(14) Uani 1 1 d .
H13A H 0.6690 0.5403 0.3987 0.056 Uiso 1 1 calc R
H13B H 0.6405 0.5864 0.4052 0.056 Uiso 1 1 calc R
H13C H 0.5954 0.5117 0.4125 0.056 Uiso 1 1 calc R
C14 C 0.6198(3) 0.3457(3) 0.6237(2) 0.0185(14) Uani 1 1 d .
H14 H 0.5839 0.3511 0.6236 0.022 Uiso 1 1 calc R
C15 C 0.6118(3) 0.2841(3) 0.6203(2) 0.0188(7) Uani 1 1 d .
C16 C 0.6654(3) 0.2765(3) 0.6185(2) 0.0188(7) Uani 1 1 d .
H16 H 0.6603 0.2354 0.6159 0.023 Uiso 1 1 calc R
C17 C 0.5462(3) 0.2257(4) 0.6181(3) 0.0342(8) Uani 1 1 d .
C18 C 0.4368(3) 0.1723(3) 0.6575(3) 0.0342(8) Uani 1 1 d .
H18A H 0.4374 0.1349 0.6742 0.041 Uiso 1 1 calc R
H18B H 0.4190 0.1618 0.6154 0.041 Uiso 1 1 calc R
C19 C 0.3941(3) 0.1875(3) 0.6985(3) 0.0342(8) Uani 1 1 d .
H19A H 0.3986 0.2283 0.6854 0.041 Uiso 1 1 calc R
H19B H 0.3495 0.1544 0.6925 0.041 Uiso 1 1 calc R
C20 C 0.4108(3) 0.1913(4) 0.7671(3) 0.0342(8) Uani 1 1 d .
C21 C 0.3904(3) 0.2193(3) 0.8663(3) 0.0342(8) Uani 1 1 d .
H21A H 0.4358 0.2466 0.8735 0.051 Uiso 1 1 calc R
H21B H 0.3764 0.1774 0.8839 0.051 Uiso 1 1 calc R
H21C H 0.3673 0.2378 0.8858 0.051 Uiso 1 1 calc R
C22 C 0.9906(3) 0.7597(3) 0.3145(3) 0.0256(11) Uani 1 1 d .
H22A H 0.9862 0.7881 0.2857 0.038 Uiso 1 1 calc R
H22B H 1.0202 0.7476 0.2976 0.038 Uiso 1 1 calc R
H22C H 1.0067 0.7814 0.3539 0.038 Uiso 1 1 calc R
C23 C 0.9281(3) 0.6607(3) 0.3657(3) 0.0256(11) Uani 1 1 d .
C24 C 0.8618(3) 0.6015(3) 0.3696(3) 0.0249(16) Uani 1 1 d .
H24A H 0.8297 0.6145 0.3751 0.030 Uiso 1 1 calc R
H24B H 0.8524 0.5774 0.3308 0.030 Uiso 1 1 calc R
C25 C 0.8580(3) 0.5595(3) 0.4232(2) 0.0239(16) Uani 1 1 d .
H25A H 0.8932 0.5507 0.4204 0.029 Uiso 1 1 calc R
H25B H 0.8624 0.5820 0.4624 0.029 Uiso 1 1 calc R
C26 C 0.7880(3) 0.4493(3) 0.4584(3) 0.0210(15) Uani 1 1 d .
C27 C 0.7217(3) 0.3911(3) 0.4563(2) 0.0190(6) Uani 1 1 d .
C28 C 0.7140(3) 0.3303(3) 0.4523(2) 0.0190(6) Uani 1 1 d .
H28 H 0.7500 0.3252 0.4490 0.023 Uiso 1 1 calc R
C29 C 0.6522(3) 0.2761(3) 0.4532(2) 0.0190(6) Uani 1 1 d .
C30 C 0.6433(3) 0.2102(3) 0.4460(3) 0.0195(14) Uani 1 1 d .
C31 C 0.5851(3) 0.0974(3) 0.4737(3) 0.0300(17) Uani 1 1 d .
H31A H 0.6243 0.0958 0.4803 0.036 Uiso 1 1 calc R
H31B H 0.5697 0.0822 0.4316 0.036 Uiso 1 1 calc R
C32 C 0.5348(3) 0.0547(3) 0.5209(3) 0.0364(19) Uani 1 1 d .
H32A H 0.5191 0.0100 0.5098 0.044 Uiso 1 1 calc R
H32B H 0.4986 0.0623 0.5185 0.044 Uiso 1 1 calc R
C33 C 0.5593(4) 0.0656(4) 0.5877(3) 0.0461(15) Uani 1 1 d .
C34 C 0.5276(4) 0.0379(4) 0.6920(3) 0.0461(15) Uani 1 1 d .
H34A H 0.5572 0.0225 0.6986 0.069 Uiso 1 1 calc R
H34B H 0.4896 0.0130 0.7169 0.069 Uiso 1 1 calc R
H34C H 0.5476 0.0824 0.7042 0.069 Uiso 1 1 calc R
C35 C 0.5996(3) 0.2847(3) 0.4583(2) 0.0185(14) Uani 1 1 d .
H35 H 0.5585 0.2487 0.4590 0.022 Uiso 1 1 calc R
C36 C 0.6064(3) 0.3451(3) 0.4624(2) 0.0190(6) Uani 1 1 d .
C37 C 0.6684(3) 0.3988(3) 0.4613(2) 0.0190(6) Uani 1 1 d .
H37 H 0.6738 0.4400 0.4641 0.023 Uiso 1 1 calc R
C38 C 0.5505(3) 0.3561(3) 0.4694(2) 0.0190(6) Uani 1 1 d .
C39 C 0.4419(3) 0.3277(3) 0.4346(3) 0.0321(17) Uani 1 1 d .
H39A H 0.4542 0.3722 0.4433 0.039 Uiso 1 1 calc R
H39B H 0.4137 0.3011 0.4680 0.039 Uiso 1 1 calc R
C40 C 0.4061(3) 0.3072(4) 0.3723(3) 0.0331(18) Uani 1 1 d .
H40A H 0.4024 0.2666 0.3597 0.040 Uiso 1 1 calc R
H40B H 0.3627 0.2997 0.3786 0.040 Uiso 1 1 calc R
C41 C 0.4357(3) 0.3532(4) 0.3209(3) 0.0329(18) Uani 1 1 d .
C42 C 0.4200(4) 0.3819(4) 0.2182(3) 0.041(2) Uani 1 1 d .
H42A H 0.3872 0.3677 0.1865 0.062 Uiso 1 1 calc R
H42B H 0.4578 0.3835 0.2009 0.062 Uiso 1 1 calc R
H42C H 0.4305 0.4240 0.2326 0.062 Uiso 1 1 calc R
C43 C 0.4170(3) 0.1250(3) 0.4674(3) 0.0291(10) Uani 1 1 d .
H43A H 0.4362 0.1525 0.4317 0.044 Uiso 1 1 calc R
H43B H 0.4015 0.0810 0.4554 0.044 Uiso 1 1 calc R
H43C H 0.4485 0.1369 0.5001 0.044 Uiso 1 1 calc R
C44 C 0.3271(3) 0.0882(3) 0.5340(3) 0.0291(10) Uani 1 1 d .
C45 C 0.2699(3) 0.0958(3) 0.5511(3) 0.0291(10) Uani 1 1 d .
H45A H 0.2851 0.1399 0.5638 0.035 Uiso 1 1 calc R
H45B H 0.2427 0.0869 0.5144 0.035 Uiso 1 1 calc R
C46 C 0.2315(3) 0.0515(3) 0.6027(3) 0.0236(15) Uani 1 1 d .
H46A H 0.2257 0.0089 0.5952 0.028 Uiso 1 1 calc R
H46B H 0.2541 0.0673 0.6423 0.028 Uiso 1 1 calc R
C47 C 0.1216(3) 0.0036(3) 0.6427(2) 0.0153(14) Uani 1 1 d .
C48 C 0.0596(3) 0.0046(3) 0.6424(2) 0.0151(14) Uani 1 1 d .
C49 C 0.0023(3) -0.0530(3) 0.6376(2) 0.0194(15) Uani 1 1 d .
H49 H 0.0026 -0.0915 0.6333 0.023 Uiso 1 1 calc R
C50 C -0.0566(3) -0.0535(3) 0.6392(2) 0.0198(15) Uani 1 1 d .
C51 C -0.1180(3) -0.1164(3) 0.6336(3) 0.0196(15) Uani 1 1 d .
C52 C -0.2292(3) -0.1829(3) 0.6673(3) 0.0358(19) Uani 1 1 d .
H52A H -0.2235 -0.2188 0.6792 0.043 Uiso 1 1 calc R
H52B H -0.2467 -0.1907 0.6250 0.043 Uiso 1 1 calc R
C53 C -0.2762(3) -0.1787(3) 0.7119(3) 0.0302(17) Uani 1 1 d .
H53A H -0.3184 -0.2168 0.7070 0.036 Uiso 1 1 calc R
H53B H -0.2801 -0.1414 0.7011 0.036 Uiso 1 1 calc R
C54 C -0.2552(3) -0.1732(3) 0.7801(3) 0.0284(17) Uani 1 1 d .
C55 C -0.2671(4) -0.1392(4) 0.8804(3) 0.049(2) Uani 1 1 d .
H55A H -0.2215 -0.1099 0.8827 0.074 Uiso 1 1 calc R
H55B H -0.2772 -0.1791 0.9004 0.074 Uiso 1 1 calc R
H55C H -0.2895 -0.1206 0.9012 0.074 Uiso 1 1 calc R
C56 C -0.0563(3) 0.0044(3) 0.6452(2) 0.0158(14) Uani 1 1 d .
H56 H -0.0951 0.0044 0.6457 0.019 Uiso 1 1 calc R
C57 C 0.0014(3) 0.0623(3) 0.6506(2) 0.0193(15) Uani 1 1 d .
C58 C 0.0586(3) 0.0616(3) 0.6487(2) 0.0207(15) Uani 1 1 d .
H58 H 0.0974 0.1003 0.6517 0.025 Uiso 1 1 calc R
C59 C 0.0042(3) 0.1249(3) 0.6602(3) 0.0177(14) Uani 1 1 d .
C60 C -0.0464(3) 0.1904(3) 0.6377(3) 0.0330(18) Uani 1 1 d .
H60A H -0.0479 0.1984 0.6821 0.040 Uiso 1 1 calc R
H60B H -0.0864 0.1830 0.6188 0.040 Uiso 1 1 calc R
C61 C 0.0098(4) 0.2486(3) 0.6075(3) 0.039(2) Uani 1 1 d .
H61A H 0.0495 0.2560 0.6272 0.047 Uiso 1 1 calc R
H61B H 0.0055 0.2862 0.6155 0.047 Uiso 1 1 calc R
C62 C 0.0148(4) 0.2417(3) 0.5369(3) 0.0374(19) Uani 1 1 d .
C63 C -0.0444(4) 0.2064(4) 0.4438(3) 0.062(3) Uani 1 1 d .
H63A H -0.0334 0.2466 0.4239 0.093 Uiso 1 1 calc R
H63B H -0.0869 0.1740 0.4309 0.093 Uiso 1 1 calc R
H63C H -0.0139 0.1935 0.4318 0.093 Uiso 1 1 calc R

loop_
_atom_site_aniso_label
_atom_site_aniso_U_11
_atom_site_aniso_U_22
_atom_site_aniso_U_33
_atom_site_aniso_U_23
_atom_site_aniso_U_13
_atom_site_aniso_U_12
O1 0.026(3) 0.058(4) 0.034(3) 0.026(2) 0.012(2) 0.021(3)
O2 0.036(3) 0.038(3) 0.056(3) 0.017(2) 0.009(2) 0.028(3)
O3 0.026(3) 0.023(3) 0.028(2) 0.011(2) 0.0053(19) 0.014(2)
O4 0.026(2) 0.0238(19) 0.0215(15) -0.0068(14) -0.0022(13) 0.0095(17)
O5 0.040(4) 0.046(4) 0.052(3) -0.003(3) -0.002(3) 0.014(3)
O6 0.037(3) 0.048(3) 0.026(2) -0.004(2) -0.012(2) 0.022(3)
O7 0.026(2) 0.0238(19) 0.0215(15) -0.0068(14) -0.0022(13) 0.0095(17)
O8 0.041(3) 0.054(4) 0.040(3) 0.005(3) 0.004(2) 0.030(3)
O9 0.037(3) 0.060(4) 0.020(2) -0.005(2) 0.004(2) 0.029(3)
O10 0.027(3) 0.021(3) 0.029(2) 0.009(2) 0.000(2) 0.006(2)
O11 0.020(3) 0.027(3) 0.040(2) 0.009(2) -0.008(2) 0.002(2)
O12 0.022(3) 0.028(3) 0.027(2) 0.006(2) -0.003(2) 0.010(2)
O13 0.031(3) 0.023(3) 0.025(2) 0.0028(19) 0.009(2) 0.019(2)
O14 0.039(4) 0.041(3) 0.040(3) 0.006(2) 0.000(2) 0.014(3)
O15 0.047(4) 0.047(4) 0.033(3) 0.013(2) 0.006(2) 0.009(3)
O16 0.026(3) 0.030(3) 0.025(2) -0.014(2) -0.0044(19) 0.015(2)
O17 0.036(3) 0.044(4) 0.052(3) -0.017(3) -0.014(3) 0.020(3)
O18 0.042(3) 0.049(4) 0.041(3) -0.007(2) -0.006(2) 0.024(3)
O19 0.019(3) 0.046(3) 0.027(2) 0.006(2) 0.005(2) 0.012(3)
O20 0.028(3) 0.033(3) 0.033(2) -0.001(2) -0.002(2) 0.018(3)
O21 0.022(3) 0.025(3) 0.024(2) 0.0124(19) 0.0069(18) 0.017(2)
O22 0.023(3) 0.019(3) 0.023(2) -0.0080(19) 0.0053(19) 0.005(2)
O23 0.035(3) 0.047(4) 0.033(3) 0.002(2) 0.006(2) 0.024(3)
O24 0.028(3) 0.051(3) 0.024(2) -0.002(2) 0.006(2) 0.019(3)
O25 0.026(3) 0.019(3) 0.026(2) -0.0065(19) -0.009(2) 0.008(2)
O26 0.034(4) 0.052(4) 0.063(3) -0.006(3) 0.010(3) 0.020(3)
O27 0.037(3) 0.060(4) 0.025(2) 0.000(2) -0.009(2) 0.026(3)
N1 0.017(3) 0.026(3) 0.024(3) 0.010(2) 0.004(2) 0.011(3)
N2 0.024(3) 0.022(3) 0.022(3) -0.008(2) -0.010(2) 0.010(3)
N3 0.020(3) 0.019(3) 0.030(3) -0.011(2) 0.006(2) 0.003(3)
N4 0.023(3) 0.021(3) 0.025(3) 0.003(2) -0.007(2) 0.008(3)
N5 0.029(4) 0.021(3) 0.022(3) 0.002(2) 0.011(2) 0.012(3)
N6 0.020(3) 0.030(4) 0.027(3) -0.012(2) -0.005(2) 0.019(3)
N7 0.019(3) 0.023(3) 0.022(3) 0.008(2) -0.002(2) 0.011(3)
N8 0.009(3) 0.019(3) 0.032(3) -0.009(2) 0.002(2) -0.001(3)
N9 0.035(4) 0.021(3) 0.023(3) -0.011(2) -0.011(2) 0.016(3)
C1 0.020(4) 0.065(6) 0.038(4) 0.003(4) 0.007(3) 0.021(4)
C2 0.019(4) 0.022(4) 0.022(3) 0.003(3) -0.003(3) 0.011(3)
C3 0.030(4) 0.032(5) 0.029(4) 0.009(3) -0.001(3) 0.015(4)
C4 0.018(4) 0.027(4) 0.022(3) 0.014(3) 0.005(3) 0.013(3)
C5 0.023(4) 0.020(4) 0.021(3) -0.007(3) -0.003(3) 0.016(3)
C6 0.0219(18) 0.0228(18) 0.0115(12) 0.0001(13) 0.0005(13) 0.0110(16)
C7 0.0219(18) 0.0228(18) 0.0115(12) 0.0001(13) 0.0005(13) 0.0110(16)
C8 0.027(4) 0.019(4) 0.008(3) 0.003(2) -0.001(2) 0.013(3)
C9 0.024(4) 0.025(4) 0.010(3) 0.001(3) -0.002(3) 0.009(3)
C10 0.042(5) 0.038(5) 0.031(4) -0.009(3) -0.010(3) 0.026(4)
C11 0.041(5) 0.022(4) 0.043(4) -0.007(3) -0.017(4) 0.022(4)
C12 0.046(4) 0.042(4) 0.031(3) -0.008(2) -0.016(3) 0.027(3)
C13 0.046(4) 0.042(4) 0.031(3) -0.008(2) -0.016(3) 0.027(3)
C14 0.015(4) 0.029(4) 0.015(3) -0.006(3) -0.008(2) 0.013(3)
C15 0.0219(18) 0.0228(18) 0.0115(12) 0.0001(13) 0.0005(13) 0.0110(16)
C16 0.0219(18) 0.0228(18) 0.0115(12) 0.0001(13) 0.0005(13) 0.0110(16)
C17 0.0247(19) 0.042(2) 0.0272(15) -0.0042(14) 0.0052(14) 0.0100(18)
C18 0.0247(19) 0.042(2) 0.0272(15) -0.0042(14) 0.0052(14) 0.0100(18)
C19 0.0247(19) 0.042(2) 0.0272(15) -0.0042(14) 0.0052(14) 0.0100(18)
C20 0.0247(19) 0.042(2) 0.0272(15) -0.0042(14) 0.0052(14) 0.0100(18)
C21 0.0247(19) 0.042(2) 0.0272(15) -0.0042(14) 0.0052(14) 0.0100(18)
C22 0.036(3) 0.014(3) 0.025(2) 0.003(2) 0.001(2) 0.011(3)
C23 0.036(3) 0.014(3) 0.025(2) 0.003(2) 0.001(2) 0.011(3)
C24 0.028(4) 0.016(4) 0.024(3) 0.002(3) -0.008(3) 0.006(3)
C25 0.023(4) 0.027(4) 0.020(3) 0.003(3) -0.008(3) 0.011(4)
C26 0.029(4) 0.017(4) 0.017(3) 0.001(3) -0.003(3) 0.012(3)
C27 0.0209(15) 0.0244(15) 0.0113(10) 0.0005(11) 0.0007(11) 0.0111(12)
C28 0.0209(15) 0.0244(15) 0.0113(10) 0.0005(11) 0.0007(11) 0.0111(12)
C29 0.0209(15) 0.0244(15) 0.0113(10) 0.0005(11) 0.0007(11) 0.0111(12)
C30 0.011(4) 0.022(4) 0.028(3) -0.002(3) -0.001(3) 0.010(3)
C31 0.037(5) 0.024(4) 0.027(3) 0.000(3) 0.008(3) 0.014(4)
C32 0.043(5) 0.028(5) 0.030(4) 0.003(3) 0.007(3) 0.013(4)
C33 0.043(4) 0.050(4) 0.032(3) 0.014(3) 0.007(3) 0.014(3)
C34 0.043(4) 0.050(4) 0.032(3) 0.014(3) 0.007(3) 0.014(3)
C35 0.019(4) 0.017(4) 0.014(3) 0.001(2) 0.000(3) 0.005(3)
C36 0.0209(15) 0.0244(15) 0.0113(10) 0.0005(11) 0.0007(11) 0.0111(12)
C37 0.0209(15) 0.0244(15) 0.0113(10) 0.0005(11) 0.0007(11) 0.0111(12)
C38 0.0209(15) 0.0244(15) 0.0113(10) 0.0005(11) 0.0007(11) 0.0111(12)
C39 0.027(4) 0.034(5) 0.033(4) -0.011(3) -0.007(3) 0.014(4)
C40 0.025(4) 0.043(5) 0.036(4) -0.001(3) -0.001(3) 0.020(4)
C41 0.014(4) 0.057(6) 0.025(4) -0.010(4) -0.008(3) 0.016(4)
C42 0.049(5) 0.044(5) 0.041(4) 0.005(4) 0.010(4) 0.032(5)
C43 0.021(2) 0.042(3) 0.0184(18) 0.0057(17) 0.0035(16) 0.011(2)
C44 0.021(2) 0.042(3) 0.0184(18) 0.0057(17) 0.0035(16) 0.011(2)
C45 0.021(2) 0.042(3) 0.0184(18) 0.0057(17) 0.0035(16) 0.011(2)
C46 0.020(4) 0.023(4) 0.030(3) 0.010(3) 0.000(3) 0.012(3)
C47 0.014(4) 0.015(4) 0.014(3) 0.001(2) 0.005(2) 0.006(3)
C48 0.014(4) 0.017(4) 0.013(3) 0.000(2) 0.000(2) 0.006(3)
C49 0.027(4) 0.018(4) 0.013(3) -0.002(2) 0.003(3) 0.011(3)
C50 0.016(4) 0.022(4) 0.011(3) 0.000(2) 0.003(2) 0.002(3)
C51 0.016(4) 0.027(4) 0.017(3) 0.007(3) 0.004(3) 0.011(3)
C52 0.028(5) 0.033(5) 0.029(4) -0.013(3) 0.006(3) 0.002(4)
C53 0.018(4) 0.030(4) 0.032(4) -0.008(3) 0.003(3) 0.004(3)
C54 0.023(4) 0.030(4) 0.023(3) 0.006(3) 0.012(3) 0.006(4)
C55 0.053(6) 0.064(6) 0.018(3) -0.007(3) 0.004(3) 0.019(5)
C56 0.018(4) 0.016(4) 0.013(3) -0.004(2) -0.006(2) 0.008(3)
C57 0.016(4) 0.025(4) 0.017(3) -0.002(3) 0.000(3) 0.010(3)
C58 0.024(4) 0.020(4) 0.013(3) 0.002(3) -0.004(3) 0.007(3)
C59 0.024(4) 0.013(4) 0.021(3) 0.002(3) -0.002(3) 0.013(3)
C60 0.040(5) 0.037(5) 0.028(4) -0.007(3) -0.011(3) 0.025(4)
C61 0.047(5) 0.041(5) 0.031(4) -0.001(3) -0.014(3) 0.023(4)
C62 0.039(5) 0.025(4) 0.053(5) 0.000(4) -0.016(4) 0.019(4)
C63 0.065(7) 0.108(8) 0.027(4) -0.012(4) -0.006(4) 0.054(6)

loop_
_atom_type_symbol
_atom_type_description
_atom_type_scat_dispersion_real
_atom_type_scat_dispersion_imag
_atom_type_scat_source
C C 0.0033 0.0016 'International Tables Vol C Tables 4.2.6.8 and 6.1.1.4'
H H 0.0000 0.0000 'International Tables Vol C Tables 4.2.6.8 and 6.1.1.4'
N N 0.0061 0.0033 'International Tables Vol C Tables 4.2.6.8 and 6.1.1.4'
O O 0.0106 0.0060 'International Tables Vol C Tables 4.2.6.8 and 6.1.1.4'

loop_
_geom_angle_atom_site_label_1
_geom_angle_atom_site_label_2
_geom_angle_atom_site_label_3
_geom_angle
C2 O1 C1 115.4(5)
C12 O6 C13 117.0(5)
C20 O9 C21 114.6(5)
C23 O10 C22 115.2(5)
C33 O15 C34 114.8(6)
C41 O18 C42 116.0(6)
C44 O19 C43 114.1(5)
C54 O24 C55 114.9(5)
C62 O27 C63 114.9(6)
C5 N1 C4 122.3(5)
C9 N2 C10 120.2(5)
C17 N3 C18 122.4(5)
C26 N4 C25 121.1(5)
C30 N5 C31 120.3(5)
C38 N6 C39 122.9(5)
C47 N7 C46 120.7(5)
C51 N8 C52 122.2(5)
C59 N9 C60 122.6(5)
O1 C2 C3 111.2(5)
O2 C2 O1 122.7(6)
O2 C2 C3 126.0(6)
C2 C3 C4 112.6(5)
N1 C4 C3 109.6(5)
O3 C5 N1 123.8(6)
O3 C5 C6 121.2(6)
N1 C5 C6 115.0(5)
C7 C6 C5 120.8(6)
C7 C6 C16 119.8(6)
C16 C6 C5 119.3(6)
C6 C7 C8 120.6(6)
C7 C8 C9 118.2(6)
C7 C8 C14 119.9(6)
C14 C8 C9 121.8(6)
O4 C9 N2 121.0(6)
O4 C9 C8 121.1(6)
N2 C9 C8 117.9(5)
N2 C10 C11 113.2(5)
C12 C11 C10 115.5(6)
O5 C12 O6 123.8(6)
O5 C12 C11 124.2(7)
O6 C12 C11 112.1(7)
C8 C14 C15 119.8(6)
C14 C15 C17 121.0(6)
C16 C15 C14 119.8(6)
C16 C15 C17 119.2(6)
C15 C16 C6 120.0(6)
O7 C17 N3 122.0(6)
O7 C17 C15 121.4(6)
N3 C17 C15 116.7(6)
N3 C18 C19 111.7(5)
C20 C19 C18 112.5(6)
O8 C20 O9 125.0(6)
O8 C20 C19 125.4(6)
O9 C20 C19 109.6(6)
O10 C23 C24 110.8(6)
O11 C23 O10 124.5(6)
O11 C23 C24 124.6(6)
C25 C24 C23 110.8(5)
N4 C25 C24 111.0(5)
O12 C26 N4 123.1(6)
O12 C26 C27 121.2(5)
N4 C26 C27 115.7(5)
C28 C27 C26 120.3(6)
C28 C27 C37 120.1(6)
C37 C27 C26 119.5(6)
C27 C28 C29 120.0(6)
C28 C29 C30 120.4(6)
C35 C29 C28 119.0(6)
C35 C29 C30 120.6(6)
O13 C30 N5 122.2(6)
O13 C30 C29 120.4(6)
N5 C30 C29 117.4(5)
N5 C31 C32 109.7(5)
C31 C32 C33 113.6(6)
O14 C33 O15 124.5(6)
O14 C33 C32 125.9(7)
O15 C33 C32 109.6(7)
C36 C35 C29 121.8(6)
C35 C36 C37 118.7(6)
C35 C36 C38 123.1(6)
C37 C36 C38 118.2(6)
C27 C37 C36 120.4(6)
O16 C38 N6 123.6(6)
O16 C38 C36 119.2(5)
N6 C38 C36 117.2(5)
N6 C39 C40 110.9(5)
C41 C40 C39 115.3(6)
O17 C41 O18 121.8(7)
O17 C41 C40 126.4(6)
O18 C41 C40 111.7(6)
O19 C44 C45 110.2(6)
O20 C44 O19 123.5(6)
O20 C44 C45 126.3(6)
C46 C45 C44 111.5(5)
N7 C46 C45 109.4(5)
O21 C47 N7 123.4(6)
O21 C47 C48 120.9(5)
N7 C47 C48 115.7(5)
C49 C48 C47 119.0(6)
C49 C48 C58 119.6(6)
C58 C48 C47 121.4(6)
C48 C49 C50 120.0(6)
C49 C50 C51 118.9(6)
C56 C50 C49 119.3(6)
C56 C50 C51 121.8(6)
O22 C51 N8 121.1(6)
O22 C51 C50 122.0(5)
N8 C51 C50 116.9(6)
N8 C52 C53 110.9(5)
C52 C53 C54 112.3(6)
O23 C54 O24 124.7(6)
O23 C54 C53 125.6(6)
O24 C54 C53 109.7(6)
C50 C56 C57 120.8(6)
C56 C57 C59 122.9(6)
C58 C57 C56 118.8(6)
C58 C57 C59 118.3(6)
C57 C58 C48 121.5(6)
O25 C59 N9 121.9(5)
O25 C59 C57 121.8(5)
N9 C59 C57 116.2(5)
N9 C60 C61 110.6(6)
C60 C61 C62 113.6(6)
O26 C62 O27 125.1(7)
O26 C62 C61 125.1(7)
O27 C62 C61 109.8(7)

loop_
_geom_bond_atom_site_label_1
_geom_bond_atom_site_label_2
_geom_bond_distance
O1 C1 1.438(7)
O1 C2 1.337(7)
O2 C2 1.195(7)
O3 C5 1.237(7)
O4 C9 1.243(7)
O5 C12 1.209(8)
O6 C12 1.331(8)
O6 C13 1.453(6)
O7 C17 1.252(7)
O8 C20 1.187(8)
O9 C20 1.338(8)
O9 C21 1.442(6)
O10 C22 1.439(7)
O10 C23 1.339(7)
O11 C23 1.190(7)
O12 C26 1.238(7)
O13 C30 1.264(7)
O14 C33 1.188(8)
O15 C33 1.333(8)
O15 C34 1.437(7)
O16 C38 1.256(6)
O17 C41 1.209(8)
O18 C41 1.347(7)
O18 C42 1.456(7)
O19 C43 1.454(7)
O19 C44 1.348(7)
O20 C44 1.192(7)
O21 C47 1.243(6)
O22 C51 1.252(7)
O23 C54 1.197(8)
O24 C54 1.344(8)
O24 C55 1.448(7)
O25 C59 1.232(6)
O26 C62 1.198(8)
O27 C62 1.318(8)
O27 C63 1.452(7)
N1 C4 1.435(7)
N1 C5 1.339(7)
N2 C9 1.349(7)
N2 C10 1.465(8)
N3 C17 1.310(8)
N3 C18 1.448(8)
N4 C25 1.458(7)
N4 C26 1.335(7)
N5 C30 1.319(7)
N5 C31 1.462(8)
N6 C38 1.329(7)
N6 C39 1.459(7)
N7 C46 1.467(7)
N7 C47 1.338(7)
N8 C51 1.331(7)
N8 C52 1.445(8)
N9 C59 1.342(7)
N9 C60 1.463(8)
C2 C3 1.482(9)
C3 C4 1.518(8)
C5 C6 1.502(8)
C6 C7 1.371(8)
C6 C16 1.399(8)
C7 C8 1.382(8)
C8 C9 1.485(8)
C8 C14 1.391(8)
C10 C11 1.498(9)
C11 C12 1.489(8)
C14 C15 1.392(8)
C15 C16 1.383(8)
C15 C17 1.493(9)
C18 C19 1.521(8)
C19 C20 1.506(8)
C23 C24 1.513(9)
C24 C25 1.492(8)
C26 C27 1.500(8)
C27 C28 1.376(8)
C27 C37 1.384(8)
C28 C29 1.397(8)
C29 C30 1.490(8)
C29 C35 1.379(8)
C31 C32 1.508(8)
C32 C33 1.512(9)
C35 C36 1.374(8)
C36 C37 1.396(8)
C36 C38 1.495(8)
C39 C40 1.523(8)
C40 C41 1.460(9)
C44 C45 1.512(9)
C45 C46 1.486(8)
C47 C48 1.496(8)
C48 C49 1.379(8)
C48 C58 1.383(8)
C49 C50 1.406(8)
C50 C51 1.493(8)
C50 C56 1.388(8)
C52 C53 1.515(8)
C53 C54 1.522(8)
C56 C57 1.389(8)
C57 C58 1.380(8)
C57 C59 1.479(8)
C60 C61 1.514(9)
C61 C62 1.525(9)

loop_
_smtbx_masks_void_nr
_smtbx_masks_void_average_x
_smtbx_masks_void_average_y
_smtbx_masks_void_average_z
_smtbx_masks_void_volume
_smtbx_masks_void_count_electrons
1 0.020 0.333 0.350 37.7 2.8
2 -0.020 0.667 0.850 37.7 2.8
3 0.058 0.725 0.528 7.0 0.5
4 0.196 0.446 0.380 7.9 0.0
5 0.313 0.980 0.683 37.7 2.8
6 0.250 0.804 0.713 7.9 0.0
7 0.275 0.333 0.194 7.0 0.5
8 0.333 0.313 0.516 37.7 2.8
9 0.333 0.058 0.361 7.0 0.5
10 0.446 0.250 0.546 7.9 0.0
11 0.554 0.750 0.046 7.9 0.0
12 0.687 0.020 0.183 37.7 2.8
13 0.667 0.687 0.016 37.7 2.8
14 0.667 0.942 0.861 7.0 0.5
15 0.725 0.667 0.694 7.0 0.5
16 0.750 0.196 0.213 7.9 0.0
17 0.804 0.554 0.880 7.9 0.0
18 0.942 0.275 0.028 7.0 0.5
